data_2100719
loop_
_publ_author_name
'Podlozhenov, Sergey'
'Graetsch, Heribert A.'
'Schneider, Julius'
'Ulex, Michael'
'Woehlecke, Manfred'
'Betzler, Klaus'

_publ_section_title
;
 Structure of strontium barium niobate
 Sr~<i>x~</i>Ba~1{-~<i>x</i>}Nb~2~O~6~ (SBN) in the composition range
 0.32 {\/leq} <i>x</i> {\/leq} 0.82
;
_journal_coeditor_code WS5047
_journal_issue 6
_journal_name_full 'Acta Crystallographica Section B'
_journal_page_first 960
_journal_page_last 965
_journal_paper_doi 10.1107/S0108768106038869
_journal_volume 62
_journal_year 2006
_chemical_formula_analytical 'Ba0.67 Nb2 O6 Sr0.33'
_chemical_formula_moiety 'Ba0.67 Nb2 O6 Sr0.33'
_chemical_formula_sum 'Ba0.67 Nb2 O6 Sr0.33'
_chemical_formula_weight 402.26
_chemical_name_systematic
;
 ?
;
_space_group_IT_number 100
_symmetry_cell_setting tetragonal
_symmetry_space_group_name_Hall 'P 4 -2ab'
_symmetry_space_group_name_H-M 'P 4 b m'
_atom_sites_solution_primary direct
_atom_sites_solution_secondary difmap
_audit_creation_method SHELXL-97
_cell_angle_alpha 90.00
_cell_angle_beta 90.00
_cell_angle_gamma 90.00
_cell_formula_units_Z 5
_cell_length_a 12.4840(4)
_cell_length_b 12.4840(4)
_cell_length_c 3.9742(3)
_cell_measurement_reflns_used 8363
_cell_measurement_temperature 298(2)
_cell_measurement_theta_max 40
_cell_measurement_theta_min 3
_cell_volume 619.38(5)
_computing_cell_refinement 'CrysAlisCCD Oxford Diffraction, 2002)'
_computing_data_collection 'CrysAlisCCD Oxford Diffraction, 2002)'
_computing_data_reduction 'CrysAlisRED Oxford Diffraction, 2002)'
_computing_publication_material 'WinGX (Farrugia, 1999)'
_computing_structure_refinement 'SHELXL-97 (Sheldrick, 1997)'
_diffrn_ambient_temperature 298(2)
_diffrn_measured_fraction_theta_full 0.997
_diffrn_measured_fraction_theta_max 0.951
_diffrn_measurement_device_type 'Xcalibur CCD'
_diffrn_measurement_method '\w and \f'
_diffrn_radiation_monochromator graphite
_diffrn_radiation_source 'fine-focus sealed tube'
_diffrn_radiation_type MoK\a
_diffrn_radiation_wavelength 0.71073
_diffrn_reflns_av_R_equivalents 0.0337
_diffrn_reflns_av_sigmaI/netI 0.0228
_diffrn_reflns_limit_h_max 22
_diffrn_reflns_limit_h_min -23
_diffrn_reflns_limit_k_max 21
_diffrn_reflns_limit_k_min -22
_diffrn_reflns_limit_l_max 6
_diffrn_reflns_limit_l_min -7
_diffrn_reflns_number 11682
_diffrn_reflns_theta_full 25.00
_diffrn_reflns_theta_max 40.29
_diffrn_reflns_theta_min 3.26
_diffrn_standards_decay_% 0
_exptl_absorpt_coefficient_mu 13.329
_exptl_absorpt_correction_T_max 0.17729
_exptl_absorpt_correction_T_min 0.09689
_exptl_absorpt_correction_type numerical
_exptl_absorpt_process_details 'after shape optimisation'
_exptl_crystal_colour colourless
_exptl_crystal_density_diffrn 5.392
_exptl_crystal_density_method 'not measured'
_exptl_crystal_description sphere
_exptl_crystal_F_000 900
_exptl_crystal_size_max 0.255
_exptl_crystal_size_mid 0.220
_exptl_crystal_size_min 0.194
_exptl_crystal_size_rad 0.110
_refine_diff_density_max 2.178
_refine_diff_density_min -2.794
_refine_ls_abs_structure_details 'Flack H D (1983), 807 Friedel pairs'
_refine_ls_extinction_coef 0.0137(3)
_refine_ls_extinction_expression Fc^*^=kFc[1+0.001xFc^2^\l^3^/sin(2\q)]^-1/4^
_refine_ls_extinction_method SHELXL
_refine_ls_goodness_of_fit_ref 1.122
_refine_ls_matrix_type full
_refine_ls_number_parameters 65
_refine_ls_number_reflns 2077
_refine_ls_number_restraints 2
_refine_ls_restrained_S_all 1.121
_refine_ls_R_factor_all 0.0330
_refine_ls_R_factor_gt 0.0270
_refine_ls_shift/su_max 0.009
_refine_ls_shift/su_mean 0.000
_refine_ls_structure_factor_coef Fsqd
_refine_ls_weighting_details 'calc w=1/[\s^2^(Fo^2^)+(0.0303P)^2^+1.1155P] where P=(Fo^2^+2Fc^2^)/3'
_refine_ls_weighting_scheme calc
_refine_ls_wR_factor_gt 0.0629
_refine_ls_wR_factor_ref 0.0646
_reflns_number_gt 1852
_reflns_number_total 2077
_reflns_threshold_expression >2sigma(I)
_cod_data_source_file ws5047.cif
_cod_data_source_block k2shape
_cod_database_code 2100719

loop_
_symmetry_equiv_pos_as_xyz
'x, y, z'
'-x+1/2, y+1/2, z'
'-x, -y, z'
'x+1/2, -y+1/2, z'
'-y+1/2, -x+1/2, z'
'y, -x, z'
'-y, x, z'
'y+1/2, x+1/2, z'

loop_
_atom_site_type_symbol
_atom_site_label
_atom_site_fract_x
_atom_site_fract_y
_atom_site_fract_z
_atom_site_U_iso_or_equiv
_atom_site_adp_type
_atom_site_calc_flag
_atom_site_refinement_flags
_atom_site_occupancy
Ba Ba2 0.17214(2) 0.67214(2) 0.49324(10) 0.02297(4) Uani d SP 0.8354(8)
Sr Sr2 0.17214(2) 0.67214(2) 0.49324(10) 0.02297(4) Uani d SP 0.0823(8)
Sr Sr1 0.0000 0.0000 0.4892(2) 0.00861(9) Uani d SP 0.6652(11)
Nb Nb1 0.5000 0.0000 0.01333(14) 0.00785(5) Uani d S 1
Nb Nb2 0.073922(11) 0.211046(11) 0.00295(8) 0.00938(3) Uani d . 1
O O1 0.28338(12) 0.78338(12) 0.9708(9) 0.0137(5) Uani d S 1
O O2 0.13965(15) 0.07009(12) 0.9572(7) 0.0249(6) Uani d . 1
O O3 0.99341(13) 0.34380(12) 0.9605(7) 0.0216(5) Uani d . 1
O O4 0.5000 0.0000 0.4752(14) 0.0375(11) Uani d S 1
O O5 0.0762(2) 0.20507(18) 0.4651(6) 0.0374(7) Uani d . 1

loop_
_atom_site_aniso_label
_atom_site_aniso_U_11
_atom_site_aniso_U_22
_atom_site_aniso_U_33
_atom_site_aniso_U_12
_atom_site_aniso_U_13
_atom_site_aniso_U_23
Ba2 0.02760(6) 0.02760(6) 0.01371(8) -0.01607(7) 0.00026(10) 0.00026(10)
Sr2 0.02760(6) 0.02760(6) 0.01371(8) -0.01607(7) 0.00026(10) 0.00026(10)
Sr1 0.00855(10) 0.00855(10) 0.0087(2) 0.000 0.000 0.000
Nb1 0.00804(6) 0.00804(6) 0.00746(11) 0.00052(8) 0.000 0.000
Nb2 0.00941(5) 0.00896(5) 0.00978(6) 0.00144(4) -0.00022(11) -0.00145(12)
O1 0.0105(4) 0.0105(4) 0.0202(12) 0.0038(5) 0.0025(7) 0.0025(7)
O2 0.0188(6) 0.0091(5) 0.0469(17) 0.0052(5) -0.0051(10) -0.0074(9)
O3 0.0145(6) 0.0067(5) 0.0436(14) 0.0035(4) -0.0027(9) -0.0006(8)
O4 0.0472(15) 0.0472(15) 0.018(2) 0.007(2) 0.000 0.000
O5 0.0735(16) 0.0319(9) 0.0067(12) -0.0247(9) 0.0003(10) -0.0030(8)

loop_
_atom_type_symbol
_atom_type_description
_atom_type_scat_dispersion_real
_atom_type_scat_dispersion_imag
_atom_type_scat_source
Ba Ba -0.3244 2.2819 'International Tables Vol C Tables 4.2.6.8 and 6.1.1.4'
Nb Nb -2.0727 0.6215 'International Tables Vol C Tables 4.2.6.8 and 6.1.1.4'
O O 0.0106 0.0060 'International Tables Vol C Tables 4.2.6.8 and 6.1.1.4'
Sr Sr -1.5307 3.2498 'International Tables Vol C Tables 4.2.6.8 and 6.1.1.4'

loop_
_geom_angle_atom_site_label_1
_geom_angle_atom_site_label_2
_geom_angle_atom_site_label_3
_geom_angle_site_symmetry_1
_geom_angle_site_symmetry_3
_geom_angle
O1 Ba2 O3 . 5_565 87.15(7)
O1 Ba2 O3 . 3_665 87.15(7)
O3 Ba2 O3 5_565 3_665 56.61(7)
O1 Ba2 O1 . 1_554 90.61(6)
O3 Ba2 O1 5_565 1_554 151.59(3)
O3 Ba2 O1 3_665 1_554 151.59(3)
O1 Ba2 O3 . 5_564 152.21(3)
O3 Ba2 O3 5_565 5_564 87.37(4)
O3 Ba2 O3 3_665 5_564 112.11(5)
O1 Ba2 O3 1_554 5_564 81.52(6)
O1 Ba2 O3 . 3_664 152.21(3)
O3 Ba2 O3 5_565 3_664 112.11(5)
O3 Ba2 O3 3_665 3_664 87.37(4)
O1 Ba2 O3 1_554 3_664 81.52(6)
O3 Ba2 O3 5_564 3_664 52.89(6)
O1 Ba2 O4 . 2 137.34(12)
O3 Ba2 O4 5_565 2 56.00(10)
O3 Ba2 O4 3_665 2 56.00(10)
O1 Ba2 O4 1_554 2 132.05(12)
O3 Ba2 O4 5_564 2 56.15(10)
O3 Ba2 O4 3_664 2 56.15(10)
O1 Ba2 O5 . 2 56.95(6)
O3 Ba2 O5 5_565 2 100.98(5)
O3 Ba2 O5 3_665 2 140.17(6)
O1 Ba2 O5 1_554 2 55.24(6)
O3 Ba2 O5 5_564 2 97.57(5)
O3 Ba2 O5 3_664 2 132.39(6)
O4 Ba2 O5 2 2 142.31(4)
O1 Ba2 O5 . 6_565 56.95(6)
O3 Ba2 O5 5_565 6_565 140.17(6)
O3 Ba2 O5 3_665 6_565 100.98(5)
O1 Ba2 O5 1_554 6_565 55.24(6)
O3 Ba2 O5 5_564 6_565 132.39(6)
O3 Ba2 O5 3_664 6_565 97.57(5)
O4 Ba2 O5 2 6_565 142.31(4)
O5 Ba2 O5 2 6_565 75.03(8)
O1 Ba2 O2 . 2 55.73(4)
O3 Ba2 O2 5_565 2 51.83(5)
O3 Ba2 O2 3_665 2 97.49(6)
O1 Ba2 O2 1_554 2 104.57(5)
O3 Ba2 O2 5_564 2 100.40(5)
O3 Ba2 O2 3_664 2 152.06(4)
O4 Ba2 O2 2 2 104.34(7)
O5 Ba2 O2 2 2 49.75(6)
O5 Ba2 O2 6_565 2 108.36(5)
O1 Ba2 O2 . 6_565 55.73(4)
O3 Ba2 O2 5_565 6_565 97.49(6)
O3 Ba2 O2 3_665 6_565 51.83(5)
O1 Ba2 O2 1_554 6_565 104.57(5)
O3 Ba2 O2 5_564 6_565 152.06(4)
O3 Ba2 O2 3_664 6_565 100.40(5)
O4 Ba2 O2 2 6_565 104.34(7)
O5 Ba2 O2 2 6_565 108.36(5)
O5 Ba2 O2 6_565 6_565 49.75(6)
O2 Ba2 O2 2 6_565 104.21(8)
O1 Ba2 Nb1 . 2 168.09(6)
O3 Ba2 Nb1 5_565 2 82.37(4)
O3 Ba2 Nb1 3_665 2 82.37(4)
O1 Ba2 Nb1 1_554 2 101.30(6)
O3 Ba2 Nb1 5_564 2 33.16(3)
O3 Ba2 Nb1 3_664 2 33.16(3)
O4 Ba2 Nb1 2 2 30.76(11)
O5 Ba2 Nb1 2 2 130.73(4)
O5 Ba2 Nb1 6_565 2 130.73(4)
O2 Ba2 Nb1 2 2 120.02(3)
O2 Ba2 Nb1 6_565 2 120.02(3)
O2 Sr1 O2 . 7 61.56(6)
O2 Sr1 O2 . 6 61.56(6)
O2 Sr1 O2 7 6 92.73(11)
O2 Sr1 O2 . 3 92.73(11)
O2 Sr1 O2 7 3 61.56(6)
O2 Sr1 O2 6 3 61.56(6)
O2 Sr1 O5 . . 59.65(7)
O2 Sr1 O5 7 . 62.05(7)
O2 Sr1 O5 6 . 121.13(7)
O2 Sr1 O5 3 . 123.61(7)
O2 Sr1 O5 . 6 62.05(7)
O2 Sr1 O5 7 6 123.61(7)
O2 Sr1 O5 6 6 59.65(7)
O2 Sr1 O5 3 6 121.13(7)
O5 Sr1 O5 . 6 89.930(4)
O2 Sr1 O5 . 3 123.61(7)
O2 Sr1 O5 7 3 121.13(7)
O2 Sr1 O5 6 3 62.05(7)
O2 Sr1 O5 3 3 59.65(7)
O5 Sr1 O5 . 3 176.00(10)
O5 Sr1 O5 6 3 89.930(4)
O2 Sr1 O5 . 7 121.13(7)
O2 Sr1 O5 7 7 59.65(7)
O2 Sr1 O5 6 7 123.61(7)
O2 Sr1 O5 3 7 62.05(7)
O5 Sr1 O5 . 7 89.930(4)
O5 Sr1 O5 6 7 176.00(10)
O5 Sr1 O5 3 7 89.930(4)
O2 Sr1 O2 . 3_554 176.33(8)
O2 Sr1 O2 7 3_554 120.48(3)
O2 Sr1 O2 6 3_554 120.48(3)
O2 Sr1 O2 3 3_554 90.94(5)
O5 Sr1 O2 . 3_554 118.06(7)
O5 Sr1 O2 6 3_554 115.85(7)
O5 Sr1 O2 3 3_554 58.56(6)
O5 Sr1 O2 7 3_554 60.83(7)
O2 Sr1 O2 . 6_554 120.48(3)
O2 Sr1 O2 7 6_554 176.33(8)
O2 Sr1 O2 6 6_554 90.94(5)
O2 Sr1 O2 3 6_554 120.48(3)
O5 Sr1 O2 . 6_554 115.85(7)
O5 Sr1 O2 6 6_554 58.56(6)
O5 Sr1 O2 3 6_554 60.83(7)
O5 Sr1 O2 7 6_554 118.06(7)
O2 Sr1 O2 3_554 6_554 57.30(6)
O2 Sr1 O2 . 7_554 120.48(3)
O2 Sr1 O2 7 7_554 90.94(5)
O2 Sr1 O2 6 7_554 176.33(8)
O2 Sr1 O2 3 7_554 120.48(3)
O5 Sr1 O2 . 7_554 60.83(7)
O5 Sr1 O2 6 7_554 118.06(7)
O5 Sr1 O2 3 7_554 115.85(7)
O5 Sr1 O2 7 7_554 58.56(6)
O2 Sr1 O2 3_554 7_554 57.30(6)
O2 Sr1 O2 6_554 7_554 85.39(9)
O2 Sr1 O2 . 1_554 90.94(5)
O2 Sr1 O2 7 1_554 120.48(3)
O2 Sr1 O2 6 1_554 120.48(3)
O2 Sr1 O2 3 1_554 176.33(8)
O5 Sr1 O2 . 1_554 58.56(6)
O5 Sr1 O2 6 1_554 60.83(7)
O5 Sr1 O2 3 1_554 118.06(7)
O5 Sr1 O2 7 1_554 115.85(7)
O2 Sr1 O2 3_554 1_554 85.39(9)
O2 Sr1 O2 6_554 1_554 57.30(5)
O2 Sr1 O2 7_554 1_554 57.30(6)
O4 Nb1 O3 . 6_564 96.14(8)
O4 Nb1 O3 . 2_644 96.14(8)
O3 Nb1 O3 6_564 2_644 94.12(9)
O4 Nb1 O3 . 7_644 96.14(8)
O3 Nb1 O3 6_564 7_644 167.71(16)
O3 Nb1 O3 2_644 7_644 84.57(9)
O4 Nb1 O3 . 4_454 96.14(8)
O3 Nb1 O3 6_564 4_454 84.57(9)
O3 Nb1 O3 2_644 4_454 167.71(16)
O3 Nb1 O3 7_644 4_454 94.12(9)
O4 Nb1 O4 . 1_554 180.0
O3 Nb1 O4 6_564 1_554 83.86(8)
O3 Nb1 O4 2_644 1_554 83.86(8)
O3 Nb1 O4 7_644 1_554 83.86(8)
O3 Nb1 O4 4_454 1_554 83.86(8)
O4 Nb1 Ba2 . 4 57.888(10)
O3 Nb1 Ba2 6_564 4 132.60(6)
O3 Nb1 Ba2 2_644 4 55.72(7)
O3 Nb1 Ba2 7_644 4 55.72(6)
O3 Nb1 Ba2 4_454 4 132.60(6)
O4 Nb1 Ba2 1_554 4 122.112(10)
O4 Nb1 Sr2 . 2_545 57.888(10)
O3 Nb1 Sr2 6_564 2_545 55.72(7)
O3 Nb1 Sr2 2_644 2_545 132.60(6)
O3 Nb1 Sr2 7_644 2_545 132.60(6)
O3 Nb1 Sr2 4_454 2_545 55.72(7)
O4 Nb1 Sr2 1_554 2_545 122.112(10)
Ba2 Nb1 Sr2 4 2_545 115.776(19)
O4 Nb1 Ba2 . 2_545 57.888(10)
O3 Nb1 Ba2 6_564 2_545 55.72(7)
O3 Nb1 Ba2 2_644 2_545 132.60(6)
O3 Nb1 Ba2 7_644 2_545 132.60(6)
O3 Nb1 Ba2 4_454 2_545 55.72(7)
O4 Nb1 Ba2 1_554 2_545 122.112(10)
Ba2 Nb1 Ba2 4 2_545 115.776(19)
O4 Nb1 Sr2 . 4 57.888(10)
O3 Nb1 Sr2 6_564 4 132.60(6)
O3 Nb1 Sr2 2_644 4 55.72(7)
O3 Nb1 Sr2 7_644 4 55.72(6)
O3 Nb1 Sr2 4_454 4 132.60(6)
O4 Nb1 Sr2 1_554 4 122.112(10)
Sr2 Nb1 Sr2 2_545 4 115.776(19)
Ba2 Nb1 Sr2 2_545 4 115.776(19)
O4 Nb1 Sr2 . 2_544 124.220(9)
O3 Nb1 Sr2 6_564 2_544 48.28(6)
O3 Nb1 Sr2 2_644 2_544 123.03(7)
O3 Nb1 Sr2 7_644 2_544 123.03(7)
O3 Nb1 Sr2 4_454 2_544 48.28(6)
O4 Nb1 Sr2 1_554 2_544 55.780(9)
Ba2 Nb1 Sr2 4 2_544 177.892(18)
Sr2 Nb1 Sr2 2_545 2_544 66.332(6)
Ba2 Nb1 Sr2 2_545 2_544 66.332(6)
Sr2 Nb1 Sr2 4 2_544 177.892(18)
O4 Nb1 Sr2 . 4_554 124.220(9)
O3 Nb1 Sr2 6_564 4_554 123.03(7)
O3 Nb1 Sr2 2_644 4_554 48.28(6)
O3 Nb1 Sr2 7_644 4_554 48.28(6)
O3 Nb1 Sr2 4_454 4_554 123.03(7)
O4 Nb1 Sr2 1_554 4_554 55.780(9)
Ba2 Nb1 Sr2 4 4_554 66.332(5)
Sr2 Nb1 Sr2 2_545 4_554 177.892(18)
Ba2 Nb1 Sr2 2_545 4_554 177.892(18)
Sr2 Nb1 Sr2 4 4_554 66.332(5)
Sr2 Nb1 Sr2 2_544 4_554 111.560(18)
O5 Nb2 O3 . 1_454 97.43(11)
O5 Nb2 O2 . 1_554 92.87(11)
O3 Nb2 O2 1_454 1_554 167.94(10)
O5 Nb2 O1 . 2_544 93.90(13)
O3 Nb2 O1 1_454 2_544 94.01(7)
O2 Nb2 O1 1_554 2_544 91.53(8)
O5 Nb2 O2 . 7_554 94.95(11)
O3 Nb2 O2 1_454 7_554 84.72(7)
O2 Nb2 O2 1_554 7_554 88.16(10)
O1 Nb2 O2 2_544 7_554 171.14(12)
O5 Nb2 O5 . 1_554 175.36(14)
O3 Nb2 O5 1_454 1_554 87.13(10)
O2 Nb2 O5 1_554 1_554 82.51(11)
O1 Nb2 O5 2_544 1_554 86.55(12)
O2 Nb2 O5 7_554 1_554 84.63(10)
O5 Nb2 Sr1 . . 53.43(7)
O3 Nb2 Sr1 1_454 . 124.75(6)
O2 Nb2 Sr1 1_554 . 57.81(7)
O1 Nb2 Sr1 2_544 . 128.93(8)
O2 Nb2 Sr1 7_554 . 57.70(7)
O5 Nb2 Sr1 1_554 . 123.05(6)
O5 Nb2 Sr1 . 1_554 124.27(7)
O3 Nb2 Sr1 1_454 1_554 117.38(6)
O2 Nb2 Sr1 1_554 1_554 50.93(7)
O1 Nb2 Sr1 2_544 1_554 122.92(8)
O2 Nb2 Sr1 7_554 1_554 51.07(6)
O5 Nb2 Sr1 1_554 1_554 52.20(6)
Sr1 Nb2 Sr1 . 1_554 70.873(5)
O5 Nb2 Ba2 . 2_545 57.50(9)
O3 Nb2 Ba2 1_454 2_545 126.28(6)
O2 Nb2 Ba2 1_554 2_545 64.93(6)
O1 Nb2 Ba2 2_544 2_545 48.67(8)
O2 Nb2 Ba2 7_554 2_545 138.02(7)
O5 Nb2 Ba2 1_554 2_545 120.19(8)
Sr1 Nb2 Ba2 . 2_545 80.425(9)
Sr1 Nb2 Ba2 1_554 2_545 115.679(7)
O5 Nb2 Sr2 . 2_545 57.50(9)
O3 Nb2 Sr2 1_454 2_545 126.28(6)
O2 Nb2 Sr2 1_554 2_545 64.93(6)
O1 Nb2 Sr2 2_544 2_545 48.67(8)
O2 Nb2 Sr2 7_554 2_545 138.02(7)
O5 Nb2 Sr2 1_554 2_545 120.19(8)
Sr1 Nb2 Sr2 . 2_545 80.425(9)
Sr1 Nb2 Sr2 1_554 2_545 115.679(7)
O5 Nb2 Sr2 . 2_544 121.01(9)
O3 Nb2 Sr2 1_454 2_544 119.64(6)
O2 Nb2 Sr2 1_554 2_544 58.87(6)
O1 Nb2 Sr2 2_544 2_544 43.93(8)
O2 Nb2 Sr2 7_554 2_544 129.85(7)
O5 Nb2 Sr2 1_554 2_544 56.67(8)
Sr1 Nb2 Sr2 . 2_544 115.576(7)
Sr1 Nb2 Sr2 1_554 2_544 79.058(9)
Ba2 Nb2 Sr2 2_545 2_544 63.557(5)
Sr2 Nb2 Sr2 2_545 2_544 63.557(5)
O5 Nb2 Ba2 . 2_544 121.01(9)
O3 Nb2 Ba2 1_454 2_544 119.64(6)
O2 Nb2 Ba2 1_554 2_544 58.87(6)
O1 Nb2 Ba2 2_544 2_544 43.93(8)
O2 Nb2 Ba2 7_554 2_544 129.85(7)
O5 Nb2 Ba2 1_554 2_544 56.67(8)
Sr1 Nb2 Ba2 . 2_544 115.576(7)
Sr1 Nb2 Ba2 1_554 2_544 79.058(9)
Ba2 Nb2 Ba2 2_545 2_544 63.557(5)
Sr2 Nb2 Ba2 2_545 2_544 63.557(5)
Nb2 O1 Nb2 2_556 6_566 143.05(12)
Nb2 O1 Ba2 2_556 . 105.52(9)
Nb2 O1 Ba2 6_566 . 105.52(9)
Nb2 O1 Ba2 2_556 1_556 99.61(9)
Nb2 O1 Ba2 6_566 1_556 99.61(9)
Ba2 O1 Ba2 . 1_556 90.61(6)
Nb2 O1 Sr2 2_556 1_556 99.61(9)
Nb2 O1 Sr2 6_566 1_556 99.61(9)
Ba2 O1 Sr2 . 1_556 90.61(6)
Nb2 O2 Nb2 1_556 6_556 169.37(16)
Nb2 O2 Sr1 1_556 . 94.89(8)
Nb2 O2 Sr1 6_556 . 93.37(7)
Nb2 O2 Sr1 1_556 1_556 87.18(8)
Nb2 O2 Sr1 6_556 1_556 86.00(7)
Sr1 O2 Sr1 . 1_556 90.94(5)
Nb2 O2 Ba2 1_556 2_545 90.20(7)
Nb2 O2 Ba2 6_556 2_545 94.66(7)
Sr1 O2 Ba2 . 2_545 101.75(8)
Sr1 O2 Ba2 1_556 2_545 167.22(9)
Nb2 O2 Sr2 1_556 2_545 90.20(7)
Nb2 O2 Sr2 6_556 2_545 94.66(7)
Sr1 O2 Sr2 . 2_545 101.75(8)
Sr1 O2 Sr2 1_556 2_545 167.22(9)
Nb2 O3 Nb1 1_656 2_656 144.61(10)
Nb2 O3 Ba2 1_656 3_665 112.35(8)
Nb1 O3 Ba2 2_656 3_665 99.98(7)
Nb2 O3 Sr2 1_656 3_665 112.35(8)
Nb1 O3 Sr2 2_656 3_665 99.98(7)
Nb2 O3 Sr2 1_656 3_666 103.94(8)
Nb1 O3 Sr2 2_656 3_666 91.11(7)
Ba2 O3 Sr2 3_665 3_666 87.37(4)
Sr2 O3 Sr2 3_665 3_666 87.37(4)
Nb2 O3 Ba2 1_656 3_666 103.94(8)
Nb1 O3 Ba2 2_656 3_666 91.11(7)
Ba2 O3 Ba2 3_665 3_666 87.37(4)
Sr2 O3 Ba2 3_665 3_666 87.37(4)
Nb1 O4 Nb1 . 1_556 180.0
Nb1 O4 Ba2 . 2_545 91.36(11)
Nb1 O4 Ba2 1_556 2_545 88.64(11)
Nb1 O4 Ba2 . 4 91.36(11)
Nb1 O4 Ba2 1_556 4 88.64(11)
Ba2 O4 Ba2 2_545 4 177.3(2)
Nb1 O4 Sr2 . 2_545 91.36(11)
Nb1 O4 Sr2 1_556 2_545 88.64(11)
Ba2 O4 Sr2 4 2_545 177.3(2)
Nb1 O4 Sr2 . 4 91.36(11)
Nb1 O4 Sr2 1_556 4 88.64(11)
Ba2 O4 Sr2 2_545 4 177.3(2)
Sr2 O4 Sr2 2_545 4 177.3(2)
Nb2 O5 Nb2 . 1_556 175.36(15)
Nb2 O5 Sr1 . . 93.86(9)
Nb2 O5 Sr1 1_556 . 89.60(8)
Nb2 O5 Ba2 . 2_545 93.21(10)
Nb2 O5 Ba2 1_556 2_545 89.01(9)
Sr1 O5 Ba2 . 2_545 102.85(8)
Nb2 O5 Sr2 . 2_545 93.21(10)
Nb2 O5 Sr2 1_556 2_545 89.01(9)
Sr1 O5 Sr2 . 2_545 102.85(8)

loop_
_geom_bond_atom_site_label_1
_geom_bond_atom_site_label_2
_geom_bond_site_symmetry_2
_geom_bond_distance
Ba2 O1 . 2.731(3)
Ba2 O3 5_565 2.785(2)
Ba2 O3 3_665 2.785(2)
Ba2 O1 1_554 2.858(3)
Ba2 O3 5_564 2.965(2)
Ba2 O3 3_664 2.965(2)
Ba2 O4 2 3.0399(3)
Ba2 O5 2 3.170(3)
Ba2 O5 6_565 3.170(3)
Ba2 O2 2 3.247(2)
Ba2 O2 6_565 3.247(2)
Ba2 Nb1 2 3.5880(4)
Sr1 O2 . 2.695(2)
Sr1 O2 7 2.695(2)
Sr1 O2 6 2.695(2)
Sr1 O2 3 2.695(2)
Sr1 O5 . 2.733(2)
Sr1 O5 6 2.733(2)
Sr1 O5 3 2.733(2)
Sr1 O5 7 2.733(2)
Sr1 O2 3_554 2.877(3)
Sr1 O2 6_554 2.877(3)
Sr1 O2 7_554 2.877(3)
Sr1 O2 1_554 2.877(3)
Nb1 O4 . 1.835(6)
Nb1 O3 6_564 1.9630(15)
Nb1 O3 2_644 1.9630(15)
Nb1 O3 7_644 1.9630(15)
Nb1 O3 4_454 1.9630(15)
Nb1 O4 1_554 2.139(6)
Nb1 Ba2 4 3.5880(4)
Nb1 Sr2 2_545 3.5880(4)
Nb1 Ba2 2_545 3.5880(4)
Nb1 Sr2 4 3.5880(4)
Nb1 Sr2 2_544 3.6753(4)
Nb1 Sr2 4_554 3.6753(4)
Nb2 O5 . 1.839(2)
Nb2 O3 1_454 1.9456(15)
Nb2 O2 1_554 1.9501(16)
Nb2 O1 2_544 2.0013(15)
Nb2 O2 7_554 2.0149(16)
Nb2 O5 1_554 2.139(2)
Nb2 Sr1 1_554 3.4587(6)
Nb2 Ba2 2_545 3.7527(3)
Nb2 Sr2 2_545 3.7527(3)
Nb2 Sr2 2_544 3.7934(3)
Nb2 Ba2 2_544 3.7934(3)
O1 Nb2 2_556 2.0013(15)
O1 Nb2 6_566 2.0013(15)
O1 Ba2 1_556 2.858(3)
O1 Sr2 1_556 2.858(3)
O2 Nb2 1_556 1.9501(16)
O2 Nb2 6_556 2.0149(16)
O2 Sr1 1_556 2.877(3)
O2 Ba2 2_545 3.247(2)
O2 Sr2 2_545 3.247(2)
O3 Nb2 1_656 1.9456(15)
O3 Nb1 2_656 1.9630(15)
O3 Ba2 3_665 2.785(2)
O3 Sr2 3_665 2.785(2)
O3 Sr2 3_666 2.965(2)
O3 Ba2 3_666 2.965(2)
O4 Nb1 1_556 2.139(6)
O4 Ba2 2_545 3.0399(3)
O4 Ba2 4 3.0399(3)
O4 Sr2 2_545 3.0399(3)
O4 Sr2 4 3.0399(3)
O5 Nb2 1_556 2.139(2)
O5 Ba2 2_545 3.170(3)
O5 Sr2 2_545 3.170(3)
